data_7113526
loop_
_publ_author_name
'Buswell, Marina'
'Fleming, Ian'

_publ_section_title
;
 The reaction of phenyldimethylsilyllithium with N-phenylpyrrolidone
;
_journal_coden_ASTM CHCOFS
_journal_issue 2
_journal_name_full
;
 Chemical Communications (Cambridge, United Kingdom)
;
_journal_page_first 202
_journal_page_last 203
_journal_paper_doi 10.1039/b210445h
_journal_year 2003
_chemical_formula_sum 'C20 H22 N2'
_chemical_formula_weight 290.40
_space_group_IT_number 2
_symmetry_cell_setting triclinic
_symmetry_space_group_name_Hall '-P 1'
_symmetry_space_group_name_H-M 'P -1'
_atom_sites_solution_hydrogens geom
_atom_sites_solution_primary direct
_atom_sites_solution_secondary difmap
_audit_creation_method SHELXL
_cell_angle_alpha 77.140(10)
_cell_angle_beta 79.910(10)
_cell_angle_gamma 69.900(10)
_cell_formula_units_Z 2
_cell_length_a 7.4270(10)
_cell_length_b 7.8710(10)
_cell_length_c 14.5100(10)
_cell_measurement_temperature 180(2)
_cell_volume 772.06(16)
_computing_structure_refinement 'SHELXL-93 (Sheldrick, 1993)'
_computing_structure_solution teXsan
_diffrn_ambient_temperature 180(2)
_diffrn_measurement_device NoniusKappa
_diffrn_radiation_monochromator graphite
_diffrn_radiation_source 'fine-focus sealed tube'
_diffrn_radiation_type MoK\a
_diffrn_radiation_wavelength 0.71069
_diffrn_reflns_av_R_equivalents 0.0218
_diffrn_reflns_av_sigmaI/netI 0.0464
_diffrn_reflns_limit_h_max 9
_diffrn_reflns_limit_h_min -9
_diffrn_reflns_limit_k_max 10
_diffrn_reflns_limit_k_min -9
_diffrn_reflns_limit_l_max 18
_diffrn_reflns_limit_l_min -13
_diffrn_reflns_number 4909
_diffrn_reflns_theta_max 27.52
_diffrn_reflns_theta_min 1.45
_exptl_absorpt_coefficient_mu 0.073
_exptl_crystal_colour colourless
_exptl_crystal_density_diffrn 1.249
_exptl_crystal_F_000 312
_exptl_crystal_size_max 0.28
_exptl_crystal_size_mid 0.23
_exptl_crystal_size_min 0.16
_refine_diff_density_max 0.211
_refine_diff_density_min -0.180
_refine_diff_density_rms 0.036
_refine_ls_extinction_method none
_refine_ls_goodness_of_fit_all 1.039
_refine_ls_goodness_of_fit_obs 1.084
_refine_ls_matrix_type full
_refine_ls_number_parameters 199
_refine_ls_number_reflns 3531
_refine_ls_number_restraints 0
_refine_ls_restrained_S_all 1.504
_refine_ls_restrained_S_obs 1.084
_refine_ls_R_factor_all 0.0726
_refine_ls_R_factor_obs 0.0455
_refine_ls_shift/esd_max 0.000
_refine_ls_shift/esd_mean 0.000
_refine_ls_structure_factor_coef Fsqd
_refine_ls_weighting_details 'w=1/[\s^2^(Fo^2^)+(0.0436P)^2^+0.1621P] where P=(Fo^2^+2Fc^2^)/3'
_refine_ls_weighting_scheme calc
_refine_ls_wR_factor_all 0.1624
_refine_ls_wR_factor_obs 0.1013
_reflns_number_observed 2689
_reflns_number_total 3539
_reflns_observed_criterion >2sigma(I)
_cod_duplicate_entry 7103934
_cod_data_source_file b210445h.txt
_cod_data_source_block if9901
_cod_depositor_comments
;
The following automatic conversions were performed:

'_symmetry_cell_setting' value 'Triclinic' changed to 'triclinic'
according to
/usr/data/users/saulius/automatic-downloads/retrospective/RSC/lib/dictionaries/cif_core.dic
dictionary named 'cif_core.dic' version 2.4.2 from 2011-04-26.

Automatic conversion script
Id: cif_fix_values 2281 2013-09-26 08:29:07Z andrius 

The following automatic conversions were performed:

'_refine_ls_weighting_scheme' value 'calc
w=1/[\s^2^(Fo^2^)+(0.0436P)^2^+0.1621P] where P=(Fo^2^+2Fc^2^)/3' was
changed to 'calc'. New tag '_refine_ls_weighting_details' was
created. The value of the new tag was set to
'w=1/[\s^2^(Fo^2^)+(0.0436P)^2^+0.1621P] where P=(Fo^2^+2Fc^2^)/3'.

Automatic conversion script
Id: cif_fix_values 3143 2015-03-26 13:38:13Z robertas 
;
_cod_original_cell_volume 772.1(2)
_cod_original_sg_symbol_H-M P-1
_cod_database_code 7113526

loop_
_symmetry_equiv_pos_as_xyz
'x, y, z'
'-x, -y, -z'

loop_
_atom_site_aniso_label
_atom_site_aniso_U_11
_atom_site_aniso_U_22
_atom_site_aniso_U_33
_atom_site_aniso_U_23
_atom_site_aniso_U_13
_atom_site_aniso_U_12
N1 0.0272(5) 0.0332(6) 0.0282(6) -0.0118(5) -0.0033(4) -0.0088(4)
N2 0.0283(5) 0.0349(6) 0.0268(6) -0.0095(4) 0.0010(4) -0.0127(5)
C1 0.0259(6) 0.0259(6) 0.0244(6) -0.0067(5) -0.0023(5) -0.0089(5)
C2 0.0242(6) 0.0248(6) 0.0250(6) -0.0037(5) -0.0061(5) -0.0080(5)
C3 0.0272(6) 0.0298(6) 0.0272(7) -0.0042(5) -0.0026(5) -0.0095(5)
C4 0.0323(7) 0.0280(7) 0.0415(8) -0.0010(6) -0.0053(6) -0.0142(5)
C5 0.0397(7) 0.0264(7) 0.0463(9) -0.0091(6) -0.0079(6) -0.0133(6)
C6 0.0374(7) 0.0307(7) 0.0353(8) -0.0120(6) -0.0032(6) -0.0108(6)
C7 0.0263(6) 0.0263(6) 0.0263(7) -0.0048(5) -0.0040(5) -0.0083(5)
C8 0.0366(7) 0.0421(8) 0.0313(8) -0.0116(6) 0.0057(6) -0.0122(6)
C9 0.0339(7) 0.0630(10) 0.0336(8) -0.0103(7) 0.0040(6) -0.0182(7)
C10 0.0310(7) 0.0442(8) 0.0369(8) -0.0039(6) 0.0011(6) -0.0172(6)
C11 0.0262(6) 0.0323(7) 0.0293(7) -0.0052(5) -0.0028(5) -0.0111(5)
C12 0.0277(6) 0.0283(6) 0.0298(7) -0.0053(5) -0.0028(5) -0.0134(5)
C13 0.0302(6) 0.0371(7) 0.0326(7) -0.0086(6) -0.0066(5) -0.0129(6)
C14 0.0331(7) 0.0361(7) 0.0296(7) -0.0086(5) -0.0067(6) -0.0130(6)
C15 0.0304(6) 0.0235(6) 0.0306(7) -0.0054(5) 0.0009(5) -0.0115(5)
C16 0.0318(7) 0.0300(7) 0.0394(8) -0.0095(6) -0.0038(6) -0.0114(5)
C17 0.0308(7) 0.0312(7) 0.0524(9) -0.0050(6) -0.0071(6) -0.0105(6)
C18 0.0324(7) 0.0321(7) 0.0538(10) -0.0071(7) 0.0073(7) -0.0057(6)
C19 0.0448(8) 0.0401(8) 0.0357(8) -0.0091(6) 0.0078(7) -0.0076(7)
C20 0.0382(7) 0.0349(7) 0.0296(7) -0.0058(6) 0.0018(6) -0.0101(6)

loop_
_atom_site_label
_atom_site_type_symbol
_atom_site_fract_x
_atom_site_fract_y
_atom_site_fract_z
_atom_site_U_iso_or_equiv
_atom_site_thermal_displace_type
_atom_site_occupancy
_atom_site_calc_flag
_atom_site_refinement_flags
N1 N 0.76291(14) -0.04646(14) 0.66045(7) 0.0286(3) Uani 1 d .
N2 N 0.45433(15) 0.18008(15) 0.89317(8) 0.0291(3) Uani 1 d .
C1 C 0.6832(2) 0.0040(2) 0.75336(8) 0.0249(3) Uani 1 d .
H1 H 0.7465(2) -0.0993(2) 0.80324(8) 0.030 Uiso 1 calc R
C2 C 0.7094(2) 0.1780(2) 0.76795(9) 0.0243(3) Uani 1 d .
C3 C 0.8449(2) 0.2541(2) 0.71345(9) 0.0282(3) Uani 1 d .
H3 H 0.9181(2) 0.2034(2) 0.65975(9) 0.034 Uiso 1 calc R
C4 C 0.8750(2) 0.4042(2) 0.73663(10) 0.0334(3) Uani 1 d .
H4 H 0.9663(2) 0.4573(2) 0.69834(10) 0.040 Uiso 1 calc R
C5 C 0.7710(2) 0.4749(2) 0.81556(10) 0.0358(3) Uani 1 d .
H5 H 0.7950(2) 0.5739(2) 0.83297(10) 0.043 Uiso 1 calc R
C6 C 0.6313(2) 0.4037(2) 0.87018(10) 0.0336(3) Uani 1 d .
H6 H 0.5600(2) 0.4545(2) 0.92415(10) 0.040 Uiso 1 calc R
C7 C 0.5963(2) 0.2570(2) 0.84544(9) 0.0262(3) Uani 1 d .
C8 C 0.3160(2) 0.2675(2) 0.96688(10) 0.0372(3) Uani 1 d .
H8A H 0.2629(2) 0.4017(2) 0.94517(10) 0.045 Uiso 1 calc R
H8B H 0.3771(2) 0.2449(2) 1.02575(10) 0.045 Uiso 1 calc R
C9 C 0.1575(2) 0.1767(2) 0.98361(11) 0.0434(4) Uani 1 d .
H9A H 0.1638(2) 0.0920(2) 1.04551(11) 0.052 Uiso 1 calc R
H9B H 0.0284(2) 0.2709(2) 0.98320(11) 0.052 Uiso 1 calc R
C10 C 0.1963(2) 0.0710(2) 0.90161(10) 0.0371(3) Uani 1 d .
H10A H 0.2511(2) -0.0629(2) 0.92392(10) 0.045 Uiso 1 calc R
H10B H 0.0760(2) 0.0952(2) 0.87327(10) 0.045 Uiso 1 calc R
C11 C 0.3408(2) 0.1431(2) 0.82974(9) 0.0288(3) Uani 1 d .
H11 H 0.2690(2) 0.2626(2) 0.79182(9) 0.035 Uiso 1 calc R
C12 C 0.4691(2) 0.0179(2) 0.76117(9) 0.0274(3) Uani 1 d .
H12 H 0.4579(2) -0.1080(2) 0.78426(9) 0.033 Uiso 1 calc R
C13 C 0.4270(2) 0.0782(2) 0.65717(9) 0.0319(3) Uani 1 d .
H13A H 0.3151(2) 0.0458(2) 0.64736(9) 0.038 Uiso 1 calc R
H13B H 0.4008(2) 0.2124(2) 0.63685(9) 0.038 Uiso 1 calc R
C14 C 0.6115(2) -0.0284(2) 0.60296(9) 0.0315(3) Uani 1 d .
H14A H 0.6071(2) -0.1505(2) 0.59826(9) 0.038 Uiso 1 calc R
H14B H 0.6322(2) 0.0401(2) 0.53812(9) 0.038 Uiso 1 calc R
C15 C 0.9490(2) -0.1615(2) 0.64339(9) 0.0278(3) Uani 1 d .
C16 C 1.0848(2) -0.2059(2) 0.70848(10) 0.0328(3) Uani 1 d .
H16 H 1.0498(2) -0.1548(2) 0.76499(10) 0.039 Uiso 1 calc R
C17 C 1.2696(2) -0.3242(2) 0.69048(11) 0.0380(3) Uani 1 d .
H17 H 1.3592(2) -0.3549(2) 0.73564(11) 0.046 Uiso 1 calc R
C18 C 1.3260(2) -0.3983(2) 0.60813(12) 0.0422(4) Uani 1 d .
H18 H 1.4531(2) -0.4787(2) 0.59638(12) 0.051 Uiso 1 calc R
C19 C 1.1942(2) -0.3533(2) 0.54326(11) 0.0429(4) Uani 1 d .
H19 H 1.2315(2) -0.4032(2) 0.48637(11) 0.052 Uiso 1 calc R
C20 C 1.0083(2) -0.2363(2) 0.55991(10) 0.0353(3) Uani 1 d .
H20 H 0.9201(2) -0.2064(2) 0.51415(10) 0.042 Uiso 1 calc R

loop_
_atom_type_symbol
_atom_type_description
_atom_type_scat_dispersion_real
_atom_type_scat_dispersion_imag
_atom_type_scat_source
C C 0.0033 0.0016 'International Tables Vol C Tables 4.2.6.8 and 6.1.1.4'
H H 0.0000 0.0000 'International Tables Vol C Tables 4.2.6.8 and 6.1.1.4'
N N 0.0061 0.0033 'International Tables Vol C Tables 4.2.6.8 and 6.1.1.4'

loop_
_geom_angle_atom_site_label_1
_geom_angle_atom_site_label_2
_geom_angle_atom_site_label_3
_geom_angle
C15 N1 C1 122.42(10)
C15 N1 C14 121.29(11)
C1 N1 C14 111.87(10)
C7 N2 C8 119.73(11)
C7 N2 C11 114.36(10)
C8 N2 C11 106.56(10)
N1 C1 C2 114.57(10)
N1 C1 C12 104.27(9)
C2 C1 C12 112.50(10)
C3 C2 C7 119.69(11)
C3 C2 C1 123.61(11)
C7 C2 C1 116.57(11)
C2 C3 C4 120.68(12)
C5 C4 C3 119.35(12)
C4 C5 C6 121.06(12)
C5 C6 C7 119.79(13)
C6 C7 N2 124.36(12)
C6 C7 C2 119.28(12)
N2 C7 C2 116.36(11)
N2 C8 C9 104.34(11)
C10 C9 C8 105.64(11)
C11 C10 C9 104.73(11)
N2 C11 C10 101.48(10)
N2 C11 C12 112.01(10)
C10 C11 C12 117.28(11)
C11 C12 C13 116.04(10)
C11 C12 C1 112.90(10)
C13 C12 C1 102.14(10)
C14 C13 C12 103.71(10)
N1 C14 C13 103.64(10)
N1 C15 C20 120.72(12)
N1 C15 C16 121.33(12)
C20 C15 C16 117.94(12)
C17 C16 C15 120.23(13)
C18 C17 C16 121.27(13)
C19 C18 C17 118.82(13)
C18 C19 C20 120.97(14)
C19 C20 C15 120.75(13)

loop_
_geom_bond_atom_site_label_1
_geom_bond_atom_site_label_2
_geom_bond_distance
N1 C15 1.383(2)
N1 C1 1.457(2)
N1 C14 1.465(2)
N2 C7 1.398(2)
N2 C8 1.459(2)
N2 C11 1.484(2)
C1 C2 1.512(2)
C1 C12 1.542(2)
C2 C3 1.386(2)
C2 C7 1.406(2)
C3 C4 1.394(2)
C4 C5 1.377(2)
C5 C6 1.390(2)
C6 C7 1.397(2)
C8 C9 1.535(2)
C9 C10 1.532(2)
C10 C11 1.524(2)
C11 C12 1.526(2)
C12 C13 1.531(2)
C13 C14 1.525(2)
C15 C20 1.400(2)
C15 C16 1.405(2)
C16 C17 1.387(2)
C17 C18 1.382(2)
C18 C19 1.380(2)
C19 C20 1.386(2)
